data_7017795
loop_
_publ_author_name
'Sung, Chang-Yu'
'Li, Chen-Yu'
'Su, Jing-Kai'
'Chen, Ting-Yi'
'Lin, Chia-Her'
'Ko, Bao-Tsan'

_publ_section_title
;
 Zinc and magnesium complexes incorporated by bis(amine) benzotriazole
 phenoxide ligand: synthesis, characterization, photoluminescent
 properties and catalysis for ring-opening polymerization of lactide.
;
_journal_issue 3
_journal_name_full 'Dalton transactions (Cambridge, England : 2003)'
_journal_page_first 953
_journal_page_last 961
_journal_paper_doi 10.1039/c1dt11461a
_journal_volume 41
_journal_year 2012
_chemical_formula_moiety 'C28 H43 N5 O Zn'
_chemical_formula_sum 'C28 H43 N5 O Zn'
_chemical_formula_weight 531.04
_chemical_name_systematic
;
?
;
_space_group_IT_number 14
_symmetry_cell_setting monoclinic
_symmetry_space_group_name_Hall '-P 2ybc'
_symmetry_space_group_name_H-M 'P 1 21/c 1'
_atom_sites_solution_hydrogens geom
_atom_sites_solution_primary direct
_atom_sites_solution_secondary difmap
_audit_creation_method SHELXL-97
_cell_angle_alpha 90.00
_cell_angle_beta 104.9120(10)
_cell_angle_gamma 90.00
_cell_formula_units_Z 4
_cell_length_a 11.4457(2)
_cell_length_b 18.0495(3)
_cell_length_c 13.8545(2)
_cell_measurement_reflns_used 6057
_cell_measurement_temperature 173(2)
_cell_measurement_theta_max 28.29
_cell_measurement_theta_min 1.84
_cell_volume 2765.80(8)
_computing_cell_refinement 'Bruker APEX2 (Bruker, 2008)'
_computing_data_collection 'APEX2 (Bruker, 2008)'
_computing_data_reduction 'Bruker APEX2'
_computing_molecular_graphics 'SHELXTL (Sheldrick, 2008)'
_computing_publication_material 'SHELXTL (Sheldrick, 2008)'
_computing_structure_refinement 'SHELXL-97 (Sheldrick, 2008)'
_computing_structure_solution 'SHELXS-97 (Sheldrick, 2008)'
_diffrn_ambient_temperature 173(2)
_diffrn_detector_area_resol_mean 8.3333
_diffrn_measured_fraction_theta_full 0.997
_diffrn_measured_fraction_theta_max 0.997
_diffrn_measurement_device_type 'Bruker APEX-II CCD'
_diffrn_measurement_method '\f and \w scans'
_diffrn_radiation_monochromator graphite
_diffrn_radiation_source 'fine-focus sealed tube'
_diffrn_radiation_type MoK\a
_diffrn_radiation_wavelength 0.71073
_diffrn_reflns_av_R_equivalents 0.0214
_diffrn_reflns_av_sigmaI/netI 0.0208
_diffrn_reflns_limit_h_max 15
_diffrn_reflns_limit_h_min -14
_diffrn_reflns_limit_k_max 24
_diffrn_reflns_limit_k_min -22
_diffrn_reflns_limit_l_max 18
_diffrn_reflns_limit_l_min -18
_diffrn_reflns_number 26055
_diffrn_reflns_theta_full 28.29
_diffrn_reflns_theta_max 28.29
_diffrn_reflns_theta_min 1.84
_exptl_absorpt_coefficient_mu 0.917
_exptl_absorpt_correction_T_max 0.8747
_exptl_absorpt_correction_T_min 0.6831
_exptl_absorpt_correction_type multi-scan
_exptl_absorpt_process_details 'SADABS V2008/1 (Bruker AXS, 2008)'
_exptl_crystal_colour yellow
_exptl_crystal_density_diffrn 1.275
_exptl_crystal_density_method 'not measured'
_exptl_crystal_description columnar
_exptl_crystal_F_000 1136
_exptl_crystal_size_max 0.45
_exptl_crystal_size_mid 0.20
_exptl_crystal_size_min 0.15
_refine_diff_density_max 2.957
_refine_diff_density_min -0.850
_refine_diff_density_rms 0.095
_refine_ls_extinction_method none
_refine_ls_goodness_of_fit_ref 1.052
_refine_ls_hydrogen_treatment constr
_refine_ls_matrix_type full
_refine_ls_number_parameters 325
_refine_ls_number_reflns 6858
_refine_ls_number_restraints 0
_refine_ls_restrained_S_all 1.052
_refine_ls_R_factor_all 0.0551
_refine_ls_R_factor_gt 0.0491
_refine_ls_shift/su_max 0.001
_refine_ls_shift/su_mean 0.000
_refine_ls_structure_factor_coef Fsqd
_refine_ls_weighting_details 'calc w=1/[\s^2^(Fo^2^)+(0.0745P)^2^+4.6039P] where P=(Fo^2^+2Fc^2^)/3'
_refine_ls_weighting_scheme calc
_refine_ls_wR_factor_gt 0.1328
_refine_ls_wR_factor_ref 0.1376
_reflns_number_gt 6055
_reflns_number_total 6858
_reflns_threshold_expression >2sigma(I)
_cod_data_source_file c1dt11461a.txt
_cod_data_source_block 2
_cod_depositor_comments
;
The following automatic conversions were performed:

'_symmetry_cell_setting' value 'Monoclinic' changed to 'monoclinic'
according to /home/saulius/struct/CIF-dictionaries/cif_core.dic
dictionary named 'cif_core.dic' version 2.4.1 from 2010-06-29.

Automatic conversion script
Id: cif_fix_values 1715 2011-07-08 13:25:40Z adriana 
;
_cod_original_sg_symbol_H-M 'P 21/c'
_cod_database_code 7017795

loop_
_symmetry_equiv_pos_as_xyz
'x, y, z'
'-x, y+1/2, -z+1/2'
'-x, -y, -z'
'x, -y-1/2, z-1/2'

loop_
_atom_site_label
_atom_site_type_symbol
_atom_site_fract_x
_atom_site_fract_y
_atom_site_fract_z
_atom_site_U_iso_or_equiv
_atom_site_adp_type
_atom_site_occupancy
_atom_site_symmetry_multiplicity
_atom_site_calc_flag
_atom_site_refinement_flags
Zn Zn 1.14743(2) 0.238535(15) 0.540018(19) 0.01617(10) Uani 1 1 d .
O O 1.09339(14) 0.31024(9) 0.62400(12) 0.0172(3) Uani 1 1 d .
N1 N 1.10510(17) 0.48186(11) 0.61696(14) 0.0172(4) Uani 1 1 d .
N2 N 1.05383(16) 0.45180(10) 0.68336(13) 0.0143(3) Uani 1 1 d .
N3 N 1.09473(17) 0.47210(11) 0.77874(14) 0.0170(4) Uani 1 1 d .
N4 N 0.96783(17) 0.19653(11) 0.47842(14) 0.0180(4) Uani 1 1 d .
N5 N 1.11575(19) 0.29918(12) 0.40174(15) 0.0215(4) Uani 1 1 d .
C1 C 0.98247(19) 0.32928(12) 0.62012(15) 0.0142(4) Uani 1 1 d .
C2 C 0.95614(19) 0.39977(12) 0.65298(15) 0.0141(4) Uani 1 1 d .
C3 C 0.8422(2) 0.42124(12) 0.65995(16) 0.0157(4) Uani 1 1 d .
H3B H 0.8314 0.4690 0.6851 0.019 Uiso 1 1 calc R
C4 C 0.74332(19) 0.37360(12) 0.63045(16) 0.0157(4) Uani 1 1 d .
C5 C 0.7667(2) 0.30450(13) 0.59367(16) 0.0162(4) Uani 1 1 d .
H5A H 0.7011 0.2711 0.5718 0.019 Uiso 1 1 calc R
C6 C 0.8807(2) 0.28184(12) 0.58735(16) 0.0148(4) Uani 1 1 d .
C7 C 1.18924(19) 0.52725(12) 0.67432(17) 0.0163(4) Uani 1 1 d .
C8 C 1.2724(2) 0.57532(14) 0.6466(2) 0.0230(5) Uani 1 1 d .
H8A H 1.2758 0.5801 0.5791 0.028 Uiso 1 1 calc R
C9 C 1.3477(2) 0.61467(14) 0.7219(2) 0.0273(5) Uani 1 1 d .
H9A H 1.4048 0.6477 0.7061 0.033 Uiso 1 1 calc R
C10 C 1.3430(2) 0.60761(14) 0.8232(2) 0.0282(5) Uani 1 1 d .
H10A H 1.3976 0.6357 0.8730 0.034 Uiso 1 1 calc R
C11 C 1.2625(2) 0.56168(14) 0.85118(19) 0.0236(5) Uani 1 1 d .
H11A H 1.2599 0.5573 0.9189 0.028 Uiso 1 1 calc R
C12 C 1.1831(2) 0.52110(12) 0.77423(17) 0.0170(4) Uani 1 1 d .
C13 C 0.6172(2) 0.39367(13) 0.64227(17) 0.0166(4) Uani 1 1 d .
C14 C 0.5208(2) 0.36782(17) 0.54881(18) 0.0265(5) Uani 1 1 d .
H14A H 0.5399 0.3877 0.4889 0.040 Uiso 1 1 calc R
H14B H 0.4411 0.3858 0.5522 0.040 Uiso 1 1 calc R
H14C H 0.5200 0.3136 0.5460 0.040 Uiso 1 1 calc R
C15 C 0.6054(2) 0.47781(14) 0.6506(2) 0.0284(6) Uani 1 1 d .
H15A H 0.6266 0.5018 0.5939 0.043 Uiso 1 1 calc R
H15B H 0.6602 0.4951 0.7130 0.043 Uiso 1 1 calc R
H15C H 0.5220 0.4904 0.6500 0.043 Uiso 1 1 calc R
C16 C 0.60577(19) 0.35146(13) 0.73760(16) 0.0159(4) Uani 1 1 d .
H16A H 0.6007 0.2982 0.7200 0.019 Uiso 1 1 calc R
H16B H 0.6838 0.3584 0.7880 0.019 Uiso 1 1 calc R
C17 C 0.5057(2) 0.36582(13) 0.79257(17) 0.0181(4) Uani 1 1 d .
C18 C 0.5299(2) 0.43715(16) 0.8545(2) 0.0300(6) Uani 1 1 d .
H18A H 0.4756 0.4395 0.8987 0.045 Uiso 1 1 calc R
H18B H 0.5158 0.4801 0.8097 0.045 Uiso 1 1 calc R
H18C H 0.6140 0.4375 0.8947 0.045 Uiso 1 1 calc R
C19 C 0.3777(2) 0.36747(15) 0.72461(19) 0.0225(5) Uani 1 1 d .
H19A H 0.3194 0.3692 0.7654 0.034 Uiso 1 1 calc R
H19B H 0.3637 0.3228 0.6829 0.034 Uiso 1 1 calc R
H19C H 0.3677 0.4114 0.6818 0.034 Uiso 1 1 calc R
C20 C 0.5137(2) 0.30081(16) 0.8660(2) 0.0289(6) Uani 1 1 d .
H20A H 0.4612 0.3107 0.9103 0.043 Uiso 1 1 calc R
H20B H 0.5974 0.2953 0.9059 0.043 Uiso 1 1 calc R
H20C H 0.4876 0.2551 0.8285 0.043 Uiso 1 1 calc R
C21 C 0.8966(2) 0.20388(12) 0.55356(17) 0.0166(4) Uani 1 1 d .
H21A H 0.9364 0.1741 0.6129 0.020 Uiso 1 1 calc R
H21B H 0.8155 0.1823 0.5252 0.020 Uiso 1 1 calc R
C22 C 0.9694(2) 0.11695(16) 0.4525(2) 0.0297(6) Uani 1 1 d .
H22A H 0.8867 0.1002 0.4219 0.044 Uiso 1 1 calc R
H22B H 1.0035 0.0881 0.5132 0.044 Uiso 1 1 calc R
H22C H 1.0191 0.1099 0.4052 0.044 Uiso 1 1 calc R
C23 C 0.9162(2) 0.24194(17) 0.38793(19) 0.0274(6) Uani 1 1 d .
H23A H 0.8803 0.2877 0.4073 0.033 Uiso 1 1 calc R
H23B H 0.8512 0.2137 0.3415 0.033 Uiso 1 1 calc R
C24 C 1.0136(3) 0.2624(2) 0.3353(3) 0.0444(8) Uani 1 1 d .
H24A H 1.0420 0.2169 0.3086 0.053 Uiso 1 1 calc R
H24B H 0.9783 0.2954 0.2782 0.053 Uiso 1 1 calc R
C25 C 1.2226(3) 0.2919(2) 0.3561(3) 0.0493(9) Uani 1 1 d .
H25A H 1.2043 0.3174 0.2915 0.074 Uiso 1 1 calc R
H25B H 1.2381 0.2394 0.3464 0.074 Uiso 1 1 calc R
H25C H 1.2944 0.3142 0.4010 0.074 Uiso 1 1 calc R
C26 C 1.1033(5) 0.37833(18) 0.4139(2) 0.0544(11) Uani 1 1 d .
H26A H 1.0863 0.4025 0.3485 0.082 Uiso 1 1 calc R
H26B H 1.1785 0.3982 0.4569 0.082 Uiso 1 1 calc R
H26C H 1.0366 0.3878 0.4447 0.082 Uiso 1 1 calc R
C27 C 1.2965(2) 0.17773(15) 0.5786(2) 0.0244(5) Uani 1 1 d .
H27A H 1.3634 0.2069 0.5643 0.029 Uiso 1 1 calc R
H27B H 1.3163 0.1701 0.6518 0.029 Uiso 1 1 calc R
C28 C 1.2945(3) 0.10232(17) 0.5293(3) 0.0383(7) Uani 1 1 d .
H28A H 1.3759 0.0809 0.5478 0.057 Uiso 1 1 calc R
H28B H 1.2679 0.1080 0.4566 0.057 Uiso 1 1 calc R
H28C H 1.2386 0.0695 0.5518 0.057 Uiso 1 1 calc R

loop_
_atom_site_aniso_label
_atom_site_aniso_U_11
_atom_site_aniso_U_22
_atom_site_aniso_U_33
_atom_site_aniso_U_23
_atom_site_aniso_U_13
_atom_site_aniso_U_12
Zn 0.01248(14) 0.01898(15) 0.01712(15) -0.00328(9) 0.00394(10) 0.00220(9)
O 0.0124(7) 0.0210(8) 0.0178(7) -0.0050(6) 0.0030(6) 0.0012(6)
N1 0.0167(9) 0.0190(9) 0.0178(9) 0.0023(7) 0.0077(7) -0.0002(7)
N2 0.0144(8) 0.0154(9) 0.0139(8) -0.0008(7) 0.0049(6) -0.0008(7)
N3 0.0188(9) 0.0171(9) 0.0158(9) -0.0036(7) 0.0058(7) -0.0017(7)
N4 0.0161(9) 0.0230(10) 0.0164(9) -0.0049(7) 0.0067(7) -0.0010(7)
N5 0.0229(10) 0.0237(10) 0.0181(9) -0.0029(8) 0.0054(8) 0.0000(8)
C1 0.0145(9) 0.0177(10) 0.0110(9) 0.0006(7) 0.0043(7) 0.0003(8)
C2 0.0141(9) 0.0147(10) 0.0135(9) 0.0002(7) 0.0036(7) -0.0027(8)
C3 0.0174(10) 0.0150(10) 0.0160(9) 0.0013(8) 0.0066(8) 0.0013(8)
C4 0.0141(10) 0.0181(10) 0.0163(9) 0.0026(8) 0.0062(8) 0.0016(8)
C5 0.0135(10) 0.0190(10) 0.0165(10) 0.0013(8) 0.0043(8) -0.0019(8)
C6 0.0163(10) 0.0145(9) 0.0143(9) -0.0005(8) 0.0054(8) 0.0000(8)
C7 0.0134(9) 0.0145(10) 0.0219(10) 0.0020(8) 0.0060(8) 0.0015(8)
C8 0.0200(11) 0.0209(11) 0.0309(12) 0.0051(9) 0.0116(9) -0.0005(9)
C9 0.0204(12) 0.0168(11) 0.0465(15) 0.0009(10) 0.0118(11) -0.0038(9)
C10 0.0222(12) 0.0193(12) 0.0411(15) -0.0087(10) 0.0047(11) -0.0033(9)
C11 0.0246(12) 0.0201(11) 0.0254(12) -0.0070(9) 0.0050(9) -0.0016(9)
C12 0.0170(10) 0.0142(10) 0.0201(10) -0.0019(8) 0.0055(8) 0.0016(8)
C13 0.0140(10) 0.0178(10) 0.0189(10) 0.0026(8) 0.0059(8) 0.0025(8)
C14 0.0150(11) 0.0455(16) 0.0183(11) 0.0031(10) 0.0030(8) 0.0048(10)
C15 0.0230(12) 0.0184(12) 0.0481(16) 0.0091(11) 0.0173(11) 0.0069(9)
C16 0.0124(9) 0.0182(10) 0.0179(10) 0.0018(8) 0.0052(8) 0.0027(8)
C17 0.0165(10) 0.0200(11) 0.0186(10) 0.0006(8) 0.0061(8) 0.0027(8)
C18 0.0275(13) 0.0331(14) 0.0327(13) -0.0145(11) 0.0135(11) -0.0037(11)
C19 0.0130(10) 0.0276(12) 0.0275(12) 0.0001(10) 0.0065(9) 0.0025(9)
C20 0.0267(13) 0.0354(15) 0.0296(13) 0.0120(11) 0.0161(10) 0.0094(11)
C21 0.0158(10) 0.0168(10) 0.0193(10) -0.0028(8) 0.0084(8) -0.0018(8)
C22 0.0252(12) 0.0290(14) 0.0371(14) -0.0173(11) 0.0122(11) -0.0029(10)
C23 0.0175(11) 0.0472(16) 0.0169(11) 0.0030(10) 0.0032(9) 0.0025(10)
C24 0.0453(19) 0.057(2) 0.0307(16) -0.0060(14) 0.0105(14) -0.0065(16)
C25 0.0457(19) 0.064(2) 0.0453(19) -0.0044(17) 0.0244(16) -0.0013(17)
C26 0.112(3) 0.0260(15) 0.0254(14) 0.0013(12) 0.0172(18) -0.0035(18)
C27 0.0191(11) 0.0261(12) 0.0285(12) -0.0007(10) 0.0066(9) 0.0045(9)
C28 0.0340(15) 0.0295(15) 0.0511(18) -0.0007(13) 0.0103(13) 0.0076(12)

loop_
_atom_type_symbol
_atom_type_description
_atom_type_scat_dispersion_real
_atom_type_scat_dispersion_imag
_atom_type_scat_source
C C 0.0033 0.0016 'International Tables Vol C Tables 4.2.6.8 and 6.1.1.4'
H H 0.0000 0.0000 'International Tables Vol C Tables 4.2.6.8 and 6.1.1.4'
N N 0.0061 0.0033 'International Tables Vol C Tables 4.2.6.8 and 6.1.1.4'
O O 0.0106 0.0060 'International Tables Vol C Tables 4.2.6.8 and 6.1.1.4'
Zn Zn 0.2839 1.4301 'International Tables Vol C Tables 4.2.6.8 and 6.1.1.4'

loop_
_geom_angle_atom_site_label_1
_geom_angle_atom_site_label_2
_geom_angle_atom_site_label_3
_geom_angle
O Zn C27 126.22(9)
O Zn N4 93.06(7)
C27 Zn N4 125.46(10)
O Zn N5 100.79(7)
C27 Zn N5 117.22(10)
N4 Zn N5 84.34(8)
C1 O Zn 127.40(14)
N2 N1 C7 102.41(18)
N1 N2 N3 117.96(18)
N1 N2 C2 120.87(18)
N3 N2 C2 121.16(18)
N2 N3 C12 102.06(18)
C22 N4 C21 107.45(19)
C22 N4 C23 110.9(2)
C21 N4 C23 111.77(19)
C22 N4 Zn 111.58(15)
C21 N4 Zn 109.38(13)
C23 N4 Zn 105.80(15)
C24 N5 C26 116.0(3)
C24 N5 C25 107.5(2)
C26 N5 C25 104.3(3)
C24 N5 Zn 104.81(19)
C26 N5 Zn 113.33(17)
C25 N5 Zn 110.89(19)
O C1 C2 120.77(19)
O C1 C6 124.3(2)
C2 C1 C6 114.88(19)
C3 C2 C1 123.9(2)
C3 C2 N2 118.11(19)
C1 C2 N2 117.99(19)
C2 C3 C4 120.9(2)
C2 C3 H3B 119.6
C4 C3 H3B 119.6
C3 C4 C5 116.0(2)
C3 C4 C13 122.4(2)
C5 C4 C13 121.5(2)
C6 C5 C4 123.8(2)
C6 C5 H5A 118.1
C4 C5 H5A 118.1
C5 C6 C1 120.5(2)
C5 C6 C21 118.89(19)
C1 C6 C21 120.44(19)
N1 C7 C12 108.73(19)
N1 C7 C8 129.7(2)
C12 C7 C8 121.5(2)
C9 C8 C7 116.6(2)
C9 C8 H8A 121.7
C7 C8 H8A 121.7
C8 C9 C10 121.9(2)
C8 C9 H9A 119.1
C10 C9 H9A 119.1
C11 C10 C9 122.2(2)
C11 C10 H10A 118.9
C9 C10 H10A 118.9
C10 C11 C12 116.7(2)
C10 C11 H11A 121.7
C12 C11 H11A 121.7
N3 C12 C7 108.84(19)
N3 C12 C11 130.1(2)
C7 C12 C11 121.0(2)
C15 C13 C4 110.16(19)
C15 C13 C14 107.8(2)
C4 C13 C14 109.14(18)
C15 C13 C16 113.1(2)
C4 C13 C16 105.10(17)
C14 C13 C16 111.46(19)
C13 C14 H14A 109.5
C13 C14 H14B 109.5
H14A C14 H14B 109.5
C13 C14 H14C 109.5
H14A C14 H14C 109.5
H14B C14 H14C 109.5
C13 C15 H15A 109.5
C13 C15 H15B 109.5
H15A C15 H15B 109.5
C13 C15 H15C 109.5
H15A C15 H15C 109.5
H15B C15 H15C 109.5
C17 C16 C13 124.57(18)
C17 C16 H16A 106.2
C13 C16 H16A 106.2
C17 C16 H16B 106.2
C13 C16 H16B 106.2
H16A C16 H16B 106.4
C19 C17 C18 109.6(2)
C19 C17 C20 107.9(2)
C18 C17 C20 107.4(2)
C19 C17 C16 114.44(19)
C18 C17 C16 111.4(2)
C20 C17 C16 105.72(18)
C17 C18 H18A 109.5
C17 C18 H18B 109.5
H18A C18 H18B 109.5
C17 C18 H18C 109.5
H18A C18 H18C 109.5
H18B C18 H18C 109.5
C17 C19 H19A 109.5
C17 C19 H19B 109.5
H19A C19 H19B 109.5
C17 C19 H19C 109.5
H19A C19 H19C 109.5
H19B C19 H19C 109.5
C17 C20 H20A 109.5
C17 C20 H20B 109.5
H20A C20 H20B 109.5
C17 C20 H20C 109.5
H20A C20 H20C 109.5
H20B C20 H20C 109.5
N4 C21 C6 115.63(18)
N4 C21 H21A 108.4
C6 C21 H21A 108.4
N4 C21 H21B 108.4
C6 C21 H21B 108.4
H21A C21 H21B 107.4
N4 C22 H22A 109.5
N4 C22 H22B 109.5
H22A C22 H22B 109.5
N4 C22 H22C 109.5
H22A C22 H22C 109.5
H22B C22 H22C 109.5
N4 C23 C24 110.8(2)
N4 C23 H23A 109.5
C24 C23 H23A 109.5
N4 C23 H23B 109.5
C24 C23 H23B 109.5
H23A C23 H23B 108.1
N5 C24 C23 112.1(3)
N5 C24 H24A 109.2
C23 C24 H24A 109.2
N5 C24 H24B 109.2
C23 C24 H24B 109.2
H24A C24 H24B 107.9
N5 C25 H25A 109.5
N5 C25 H25B 109.5
H25A C25 H25B 109.5
N5 C25 H25C 109.5
H25A C25 H25C 109.5
H25B C25 H25C 109.5
N5 C26 H26A 109.5
N5 C26 H26B 109.5
H26A C26 H26B 109.5
N5 C26 H26C 109.5
H26A C26 H26C 109.5
H26B C26 H26C 109.5
C28 C27 Zn 117.51(19)
C28 C27 H27A 107.9
Zn C27 H27A 107.9
C28 C27 H27B 107.9
Zn C27 H27B 107.9
H27A C27 H27B 107.2
C27 C28 H28A 109.5
C27 C28 H28B 109.5
H28A C28 H28B 109.5
C27 C28 H28C 109.5
H28A C28 H28C 109.5
H28B C28 H28C 109.5

loop_
_geom_bond_atom_site_label_1
_geom_bond_atom_site_label_2
_geom_bond_distance
Zn O 1.9447(16)
Zn C27 1.983(2)
Zn N4 2.1507(19)
Zn N5 2.155(2)
O C1 1.303(3)
N1 N2 1.328(3)
N1 C7 1.355(3)
N2 N3 1.335(3)
N2 C2 1.438(3)
N3 C12 1.357(3)
N4 C22 1.482(3)
N4 C21 1.485(3)
N4 C23 1.487(3)
N5 C24 1.450(4)
N5 C26 1.450(4)
N5 C25 1.520(4)
C1 C2 1.410(3)
C1 C6 1.422(3)
C2 C3 1.387(3)
C3 C4 1.397(3)
C3 H3B 0.9500
C4 C5 1.399(3)
C4 C13 1.538(3)
C5 C6 1.391(3)
C5 H5A 0.9500
C6 C21 1.509(3)
C7 C12 1.408(3)
C7 C8 1.412(3)
C8 C9 1.369(4)
C8 H8A 0.9500
C9 C10 1.424(4)
C9 H9A 0.9500
C10 C11 1.368(4)
C10 H10A 0.9500
C11 C12 1.414(3)
C11 H11A 0.9500
C13 C15 1.532(3)
C13 C14 1.542(3)
C13 C16 1.559(3)
C14 H14A 0.9800
C14 H14B 0.9800
C14 H14C 0.9800
C15 H15A 0.9800
C15 H15B 0.9800
C15 H15C 0.9800
C16 C17 1.552(3)
C16 H16A 0.9900
C16 H16B 0.9900
C17 C19 1.525(3)
C17 C18 1.532(3)
C17 C20 1.540(3)
C18 H18A 0.9800
C18 H18B 0.9800
C18 H18C 0.9800
C19 H19A 0.9800
C19 H19B 0.9800
C19 H19C 0.9800
C20 H20A 0.9800
C20 H20B 0.9800
C20 H20C 0.9800
C21 H21A 0.9900
C21 H21B 0.9900
C22 H22A 0.9800
C22 H22B 0.9800
C22 H22C 0.9800
C23 C24 1.526(4)
C23 H23A 0.9900
C23 H23B 0.9900
C24 H24A 0.9900
C24 H24B 0.9900
C25 H25A 0.9800
C25 H25B 0.9800
C25 H25C 0.9800
C26 H26A 0.9800
C26 H26B 0.9800
C26 H26C 0.9800
C27 C28 1.520(4)
C27 H27A 0.9900
C27 H27B 0.9900
C28 H28A 0.9800
C28 H28B 0.9800
C28 H28C 0.9800

loop_
_geom_torsion_atom_site_label_1
_geom_torsion_atom_site_label_2
_geom_torsion_atom_site_label_3
_geom_torsion_atom_site_label_4
_geom_torsion
C27 Zn O C1 -150.87(18)
N4 Zn O C1 -11.46(19)
N5 Zn O C1 73.35(19)
C7 N1 N2 N3 -0.1(3)
C7 N1 N2 C2 179.05(19)
N1 N2 N3 C12 0.0(3)
C2 N2 N3 C12 -179.20(19)
O Zn N4 C22 -149.03(17)
C27 Zn N4 C22 -9.2(2)
N5 Zn N4 C22 110.42(17)
O Zn N4 C21 -30.28(15)
C27 Zn N4 C21 109.59(16)
N5 Zn N4 C21 -130.83(15)
O Zn N4 C23 90.26(15)
C27 Zn N4 C23 -129.87(17)
N5 Zn N4 C23 -10.29(15)
O Zn N5 C24 -108.95(19)
C27 Zn N5 C24 110.3(2)
N4 Zn N5 C24 -16.90(19)
O Zn N5 C26 18.4(3)
C27 Zn N5 C26 -122.3(3)
N4 Zn N5 C26 110.5(3)
O Zn N5 C25 135.4(2)
C27 Zn N5 C25 -5.4(2)
N4 Zn N5 C25 -132.6(2)
Zn O C1 C2 -153.42(16)
Zn O C1 C6 29.1(3)
O C1 C2 C3 -173.6(2)
C6 C1 C2 C3 4.1(3)
O C1 C2 N2 4.8(3)
C6 C1 C2 N2 -177.50(18)
N1 N2 C2 C3 -112.0(2)
N3 N2 C2 C3 67.2(3)
N1 N2 C2 C1 69.5(3)
N3 N2 C2 C1 -111.3(2)
C1 C2 C3 C4 -2.4(3)
N2 C2 C3 C4 179.19(19)
C2 C3 C4 C5 -0.4(3)
C2 C3 C4 C13 176.6(2)
C3 C4 C5 C6 1.2(3)
C13 C4 C5 C6 -175.8(2)
C4 C5 C6 C1 0.7(3)
C4 C5 C6 C21 175.5(2)
O C1 C6 C5 174.4(2)
C2 C1 C6 C5 -3.2(3)
O C1 C6 C21 -0.3(3)
C2 C1 C6 C21 -177.89(19)
N2 N1 C7 C12 0.2(2)
N2 N1 C7 C8 -179.1(2)
N1 C7 C8 C9 -179.8(2)
C12 C7 C8 C9 1.0(3)
C7 C8 C9 C10 0.1(4)
C8 C9 C10 C11 -0.6(4)
C9 C10 C11 C12 0.0(4)
N2 N3 C12 C7 0.2(2)
N2 N3 C12 C11 -179.0(2)
N1 C7 C12 N3 -0.3(3)
C8 C7 C12 N3 179.1(2)
N1 C7 C12 C11 179.0(2)
C8 C7 C12 C11 -1.6(3)
C10 C11 C12 N3 -179.8(2)
C10 C11 C12 C7 1.1(3)
C3 C4 C13 C15 21.5(3)
C5 C4 C13 C15 -161.7(2)
C3 C4 C13 C14 139.6(2)
C5 C4 C13 C14 -43.5(3)
C3 C4 C13 C16 -100.7(2)
C5 C4 C13 C16 76.1(2)
C15 C13 C16 C17 47.1(3)
C4 C13 C16 C17 167.3(2)
C14 C13 C16 C17 -74.6(3)
C13 C16 C17 C19 49.1(3)
C13 C16 C17 C18 -76.0(3)
C13 C16 C17 C20 167.7(2)
C22 N4 C21 C6 -178.05(19)
C23 N4 C21 C6 -56.1(3)
Zn N4 C21 C6 60.7(2)
C5 C6 C21 N4 134.7(2)
C1 C6 C21 N4 -50.5(3)
C22 N4 C23 C24 -85.8(3)
C21 N4 C23 C24 154.3(2)
Zn N4 C23 C24 35.4(3)
C26 N5 C24 C23 -83.9(4)
C25 N5 C24 C23 159.9(3)
Zn N5 C24 C23 41.8(3)
N4 C23 C24 N5 -55.0(4)
O Zn C27 C28 150.3(2)
N4 Zn C27 C28 23.2(3)
N5 Zn C27 C28 -80.1(2)
